data_4073642
loop_
_publ_author_name
'Luke\<sov\'a, Lenka'
'Ward, Benjamin D.'
'Bellemin-Laponnaz, St\'ephane'
'Wadepohl, Hubert'
'Gade, Lutz H.'

_publ_section_title
;
 C3-Symmetric Chiral Organolanthanide Complexes:&#x00A0; Synthesis,
 Characterization, and Stereospecific Polymerization of \a-Olefins&#x2016;
;
_journal_issue 18
_journal_name_full Organometallics
_journal_page_first 4652
_journal_paper_doi 10.1021/om700504f
_journal_volume 26
_journal_year 2007
_chemical_absolute_configuration ad
_chemical_formula_sum 'C32 H66 Dy N3 O3 Si3'
_chemical_formula_weight 787.65
_space_group_IT_number 4
_symmetry_cell_setting monoclinic
_symmetry_Int_Tables_number 4
_symmetry_space_group_name_Hall 'P 2yb'
_symmetry_space_group_name_H-M 'P 1 21 1'
_atom_sites_solution_hydrogens geom
_atom_sites_solution_primary direct
_atom_sites_solution_secondary difmap
_audit_creation_method SHELXL-97
_cell_angle_alpha 90.00
_cell_angle_beta 102.000(3)
_cell_angle_gamma 90.00
_cell_formula_units_Z 2
_cell_length_a 10.3013(14)
_cell_length_b 19.200(3)
_cell_length_c 10.4282(14)
_cell_measurement_temperature 150(2)
_cell_volume 2017.5(5)
_computing_cell_refinement 'Bruker SAINT'
_computing_data_collection 'Bruker SMART'
_computing_data_reduction 'Bruker SAINT'
_computing_molecular_graphics 'PLATON (Spek, 1980-2005)'
_computing_publication_material 'SHELXL-97 (Sheldrick, 1997)'
_computing_structure_refinement 'SHELXL-97 (Sheldrick, 1997)'
_computing_structure_solution 'DIRDIF (Beurskens, 1999)'
_diffrn_ambient_temperature 150(2)
_diffrn_measured_fraction_theta_full 1.000
_diffrn_measured_fraction_theta_max 1.000
_diffrn_measurement_device_type 'CCD area detector'
_diffrn_measurement_method 'phi and omega-scans'
_diffrn_radiation_monochromator graphite
_diffrn_radiation_probe x-ray
_diffrn_radiation_type MoK\a
_diffrn_radiation_wavelength 0.71073
_diffrn_reflns_av_R_equivalents 0.0614
_diffrn_reflns_av_sigmaI/netI 0.1009
_diffrn_reflns_limit_h_max 13
_diffrn_reflns_limit_h_min -13
_diffrn_reflns_limit_k_max 25
_diffrn_reflns_limit_k_min -25
_diffrn_reflns_limit_l_max 14
_diffrn_reflns_limit_l_min 0
_diffrn_reflns_number 16058
_diffrn_reflns_theta_full 28.70
_diffrn_reflns_theta_max 28.70
_diffrn_reflns_theta_min 2.00
_diffrn_source 'fine-focus sealed tube'
_exptl_absorpt_coefficient_mu 1.972
_exptl_absorpt_correction_T_max 0.4294
_exptl_absorpt_correction_T_min 0.2545
_exptl_absorpt_correction_type multi-scan
_exptl_absorpt_process_details SADABS
_exptl_crystal_colour colourless
_exptl_crystal_density_diffrn 1.297
_exptl_crystal_density_method 'not measured'
_exptl_crystal_description plate
_exptl_crystal_F_000 822
_exptl_crystal_size_max 0.15
_exptl_crystal_size_mid 0.10
_exptl_crystal_size_min 0.10
_refine_diff_density_max 1.541
_refine_diff_density_min -0.629
_refine_diff_density_rms 0.125
_refine_ls_abs_structure_details 'Flack H D (1983), Acta Cryst. A39, 876-881'
_refine_ls_abs_structure_Flack -0.037(11)
_refine_ls_extinction_method none
_refine_ls_goodness_of_fit_ref 0.993
_refine_ls_hydrogen_treatment constr
_refine_ls_matrix_type full
_refine_ls_number_parameters 395
_refine_ls_number_reflns 10286
_refine_ls_number_restraints 1
_refine_ls_restrained_S_all 0.992
_refine_ls_R_factor_all 0.0618
_refine_ls_R_factor_gt 0.0492
_refine_ls_shift/su_max 0.001
_refine_ls_shift/su_mean 0.000
_refine_ls_structure_factor_coef Fsqd
_refine_ls_weighting_details 'calc w=1/[\s^2^(Fo^2^)+(0.0281P)^2^+0.0000P] where P=(Fo^2^+2Fc^2^)/3'
_refine_ls_weighting_scheme calc
_refine_ls_wR_factor_gt 0.1068
_refine_ls_wR_factor_ref 0.1121
_reflns_number_gt 8829
_reflns_number_total 10286
_reflns_threshold_expression >2sigma(I)
_cod_data_source_file om700504f-file001.cif
_cod_data_source_block complex_6
_cod_original_sg_symbol_H-M 'P 21'
_cod_database_code 4073642

loop_
_symmetry_equiv_pos_as_xyz
'x, y, z'
'-x, y+1/2, -z'

loop_
_atom_site_label
_atom_site_type_symbol
_atom_site_fract_x
_atom_site_fract_y
_atom_site_fract_z
_atom_site_U_iso_or_equiv
_atom_site_adp_type
_atom_site_occupancy
_atom_site_symmetry_multiplicity
_atom_site_calc_flag
_atom_site_refinement_flags
C1 C 0.8323(6) 0.3610(3) 0.5337(5) 0.0190(11) Uani 1 1 d .
C2 C 0.9901(7) 0.3386(4) 0.4227(6) 0.0346(16) Uani 1 1 d .
H2A H 0.9917 0.3669 0.3437 0.042 Uiso 1 1 calc R
H2B H 1.0412 0.2953 0.4187 0.042 Uiso 1 1 calc R
C3 C 1.0461(6) 0.3798(3) 0.5488(6) 0.0218(12) Uani 1 1 d .
H3 H 1.0862 0.4242 0.5250 0.026 Uiso 1 1 calc R
C4 C 1.1498(7) 0.3401(3) 0.6481(6) 0.0269(13) Uani 1 1 d .
H4 H 1.1749 0.3700 0.7279 0.032 Uiso 1 1 calc R
C5 C 1.0971(9) 0.2730(4) 0.6898(9) 0.045(2) Uani 1 1 d .
H5A H 1.0239 0.2828 0.7340 0.068 Uiso 1 1 calc R
H5B H 1.1679 0.2484 0.7501 0.068 Uiso 1 1 calc R
H5C H 1.0648 0.2439 0.6126 0.068 Uiso 1 1 calc R
C6 C 1.2753(7) 0.3289(4) 0.5929(7) 0.0327(15) Uani 1 1 d .
H6A H 1.3448 0.3081 0.6605 0.049 Uiso 1 1 calc R
H6B H 1.3062 0.3739 0.5660 0.049 Uiso 1 1 calc R
H6C H 1.2550 0.2978 0.5169 0.049 Uiso 1 1 calc R
C7 C 0.6302(7) 0.4302(3) 0.5266(6) 0.0171(13) Uani 1 1 d .
C8 C 0.4700(6) 0.5030(5) 0.4391(6) 0.0306(15) Uani 1 1 d .
H8A H 0.3967 0.5118 0.4852 0.037 Uiso 1 1 calc R
H8B H 0.4406 0.5164 0.3460 0.037 Uiso 1 1 calc R
C9 C 0.5949(7) 0.5437(4) 0.5036(6) 0.0195(14) Uani 1 1 d .
H9 H 0.5739 0.5746 0.5737 0.023 Uiso 1 1 calc R
C10 C 0.6547(7) 0.5875(3) 0.4066(6) 0.0260(13) Uani 1 1 d .
H10 H 0.7389 0.6086 0.4565 0.031 Uiso 1 1 calc R
C11 C 0.6891(11) 0.5440(5) 0.2979(8) 0.055(3) Uani 1 1 d .
H11A H 0.6076 0.5250 0.2436 0.083 Uiso 1 1 calc R
H11B H 0.7473 0.5056 0.3358 0.083 Uiso 1 1 calc R
H11C H 0.7347 0.5730 0.2437 0.083 Uiso 1 1 calc R
C12 C 0.5626(7) 0.6465(3) 0.3520(6) 0.0263(13) Uani 1 1 d .
H12A H 0.6095 0.6794 0.3059 0.039 Uiso 1 1 calc R
H12B H 0.5333 0.6705 0.4239 0.039 Uiso 1 1 calc R
H12C H 0.4853 0.6278 0.2907 0.039 Uiso 1 1 calc R
C13 C 0.7032(6) 0.3447(3) 0.7055(6) 0.0214(12) Uani 1 1 d .
C14 C 0.6993(9) 0.2791(3) 0.8802(6) 0.0358(17) Uani 1 1 d .
H14A H 0.7746 0.2469 0.9097 0.043 Uiso 1 1 calc R
H14B H 0.6231 0.2637 0.9172 0.043 Uiso 1 1 calc R
C15 C 0.7385(7) 0.3539(4) 0.9211(6) 0.0240(14) Uani 1 1 d .
H15 H 0.8284 0.3538 0.9800 0.029 Uiso 1 1 calc R
C16 C 0.6423(7) 0.3932(3) 0.9879(6) 0.0269(14) Uani 1 1 d .
H16 H 0.6757 0.4420 1.0033 0.032 Uiso 1 1 calc R
C17 C 0.5035(7) 0.3968(5) 0.9066(7) 0.0403(19) Uani 1 1 d .
H17A H 0.5056 0.4172 0.8210 0.060 Uiso 1 1 calc R
H17B H 0.4484 0.4257 0.9515 0.060 Uiso 1 1 calc R
H17C H 0.4661 0.3497 0.8944 0.060 Uiso 1 1 calc R
C18 C 0.6422(8) 0.3605(4) 1.1220(6) 0.0309(15) Uani 1 1 d .
H18A H 0.5868 0.3886 1.1681 0.046 Uiso 1 1 calc R
H18B H 0.7332 0.3591 1.1739 0.046 Uiso 1 1 calc R
H18C H 0.6067 0.3131 1.1099 0.046 Uiso 1 1 calc R
C21 C 0.9980(7) 0.5741(3) 0.6321(6) 0.0246(13) Uani 1 1 d .
H21A H 0.9733 0.5560 0.5415 0.029 Uiso 1 1 calc R
H21B H 0.9490 0.6185 0.6314 0.029 Uiso 1 1 calc R
C25 C 1.0582(7) 0.4448(3) 0.9287(6) 0.0269(13) Uani 1 1 d .
H25A H 1.0289 0.3962 0.9371 0.032 Uiso 1 1 calc R
H25B H 1.1376 0.4416 0.8894 0.032 Uiso 1 1 calc R
C29 C 0.7460(7) 0.5674(3) 0.8629(6) 0.0268(13) Uani 1 1 d .
H29A H 0.6543 0.5549 0.8192 0.032 Uiso 1 1 calc R
H29B H 0.7583 0.5492 0.9535 0.032 Uiso 1 1 calc R
C22 C 1.2958(8) 0.5325(4) 0.7186(8) 0.0388(17) Uani 1 1 d .
H22A H 1.2788 0.5166 0.8029 0.058 Uiso 1 1 calc R
H22B H 1.3857 0.5517 0.7316 0.058 Uiso 1 1 calc R
H22C H 1.2876 0.4930 0.6578 0.058 Uiso 1 1 calc R
C23 C 1.2148(8) 0.6768(4) 0.7648(7) 0.0370(16) Uani 1 1 d .
H23A H 1.1546 0.7157 0.7346 0.056 Uiso 1 1 calc R
H23B H 1.3065 0.6913 0.7674 0.056 Uiso 1 1 calc R
H23C H 1.2055 0.6626 0.8527 0.056 Uiso 1 1 calc R
C24 C 1.2120(8) 0.6264(4) 0.4855(7) 0.0337(15) Uani 1 1 d .
H24A H 1.1931 0.5870 0.4248 0.051 Uiso 1 1 calc R
H24B H 1.3061 0.6388 0.4982 0.051 Uiso 1 1 calc R
H24C H 1.1575 0.6664 0.4490 0.051 Uiso 1 1 calc R
C28 C 1.2246(8) 0.4047(4) 1.2002(7) 0.0377(17) Uani 1 1 d .
H28A H 1.1753 0.3607 1.1917 0.056 Uiso 1 1 calc R
H28B H 1.2441 0.4194 1.2922 0.056 Uiso 1 1 calc R
H28C H 1.3079 0.3983 1.1703 0.056 Uiso 1 1 calc R
C26 C 0.9825(6) 0.4961(7) 1.1824(5) 0.0402(14) Uani 1 1 d .
H26A H 0.9396 0.5394 1.1457 0.060 Uiso 1 1 calc R
H26B H 1.0185 0.5023 1.2764 0.060 Uiso 1 1 calc R
H26C H 0.9171 0.4583 1.1696 0.060 Uiso 1 1 calc R
C27 C 1.2260(8) 0.5542(4) 1.1022(7) 0.0382(18) Uani 1 1 d .
H27A H 1.3077 0.5428 1.0724 0.057 Uiso 1 1 calc R
H27B H 1.2485 0.5719 1.1922 0.057 Uiso 1 1 calc R
H27C H 1.1764 0.5898 1.0447 0.057 Uiso 1 1 calc R
C31 C 0.9149(8) 0.6964(4) 0.9540(8) 0.0427(18) Uani 1 1 d .
H31A H 0.9447 0.6763 1.0416 0.064 Uiso 1 1 calc R
H31B H 0.9119 0.7472 0.9608 0.064 Uiso 1 1 calc R
H31C H 0.9767 0.6832 0.8984 0.064 Uiso 1 1 calc R
C32 C 0.6304(9) 0.6971(4) 0.9855(8) 0.049(2) Uani 1 1 d .
H32A H 0.5388 0.6836 0.9471 0.073 Uiso 1 1 calc R
H32B H 0.6367 0.7480 0.9901 0.073 Uiso 1 1 calc R
H32C H 0.6563 0.6776 1.0740 0.073 Uiso 1 1 calc R
C30 C 0.6866(12) 0.7059(5) 0.7177(9) 0.043(3) Uani 1 1 d .
H30A H 0.7498 0.6966 0.6613 0.065 Uiso 1 1 calc R
H30B H 0.6801 0.7562 0.7304 0.065 Uiso 1 1 calc R
H30C H 0.5992 0.6875 0.6762 0.065 Uiso 1 1 calc R
C20 C 0.6070(6) 0.3024(3) 0.4735(6) 0.0221(12) Uani 1 1 d .
H20A H 0.5188 0.3004 0.4947 0.033 Uiso 1 1 calc R
H20B H 0.6504 0.2570 0.4906 0.033 Uiso 1 1 calc R
H20C H 0.5982 0.3143 0.3807 0.033 Uiso 1 1 calc R
C19 C 0.6910(6) 0.3581(3) 0.5586(5) 0.0181(11) Uani 1 1 d .
Dy1 Dy 0.88739(2) 0.495714(16) 0.75812(2) 0.01785(7) Uani 1 1 d .
N1 N 0.9270(5) 0.3963(3) 0.6013(5) 0.0210(10) Uani 1 1 d .
N2 N 0.6863(4) 0.4878(4) 0.5643(4) 0.0208(11) Uani 1 1 d .
N3 N 0.7472(5) 0.3876(3) 0.7942(4) 0.0208(10) Uani 1 1 d .
O1 O 0.8535(5) 0.3231(2) 0.4339(4) 0.0268(10) Uani 1 1 d .
O2 O 0.5098(4) 0.4306(2) 0.4506(4) 0.0248(9) Uani 1 1 d .
O3 O 0.6630(7) 0.2819(3) 0.7355(5) 0.0272(13) Uani 1 1 d .
Si1 Si 1.17208(18) 0.60136(9) 0.64873(18) 0.0257(4) Uani 1 1 d .
Si2 Si 1.12140(18) 0.47371(9) 1.09695(16) 0.0247(4) Uani 1 1 d .
Si3 Si 0.7450(2) 0.66271(10) 0.87998(18) 0.0254(4) Uani 1 1 d .

loop_
_atom_site_aniso_label
_atom_site_aniso_U_11
_atom_site_aniso_U_22
_atom_site_aniso_U_33
_atom_site_aniso_U_23
_atom_site_aniso_U_13
_atom_site_aniso_U_12
C1 0.019(3) 0.017(3) 0.021(3) 0.002(2) 0.005(2) 0.007(2)
C2 0.025(4) 0.055(5) 0.026(3) 0.001(3) 0.010(3) -0.001(3)
C3 0.018(3) 0.026(3) 0.023(3) 0.002(2) 0.008(2) 0.001(2)
C4 0.025(3) 0.032(4) 0.022(3) 0.000(3) 0.001(3) 0.001(3)
C5 0.040(5) 0.045(5) 0.053(5) 0.021(4) 0.016(4) 0.011(4)
C6 0.020(3) 0.038(4) 0.038(4) -0.005(3) 0.002(3) 0.004(3)
C7 0.019(3) 0.018(3) 0.014(3) 0.001(2) 0.004(2) 0.000(2)
C8 0.022(3) 0.026(4) 0.042(3) 0.003(4) 0.001(2) 0.007(3)
C9 0.018(3) 0.022(3) 0.016(3) -0.002(2) -0.003(3) 0.007(3)
C10 0.022(3) 0.023(3) 0.032(3) 0.002(2) 0.003(3) 0.001(2)
C11 0.080(7) 0.052(5) 0.046(4) 0.013(4) 0.040(5) 0.036(5)
C12 0.031(4) 0.019(3) 0.029(3) 0.001(2) 0.007(3) 0.003(3)
C13 0.014(3) 0.018(3) 0.033(3) 0.007(2) 0.005(2) 0.001(2)
C14 0.057(5) 0.022(3) 0.029(3) 0.010(3) 0.010(3) 0.002(3)
C15 0.020(3) 0.028(4) 0.023(3) 0.009(3) 0.003(3) 0.000(3)
C16 0.038(4) 0.023(3) 0.019(3) 0.004(2) 0.004(3) -0.004(3)
C17 0.027(4) 0.066(5) 0.031(3) 0.019(3) 0.012(3) 0.016(4)
C18 0.039(4) 0.034(4) 0.018(3) 0.004(2) 0.002(3) -0.006(3)
C21 0.027(4) 0.022(3) 0.024(3) 0.004(2) 0.005(3) -0.005(3)
C25 0.024(3) 0.028(3) 0.028(3) -0.002(2) 0.002(3) 0.001(3)
C29 0.028(3) 0.022(3) 0.028(3) 0.000(3) 0.002(3) 0.006(3)
C22 0.028(4) 0.035(4) 0.054(4) 0.016(3) 0.009(3) 0.006(3)
C23 0.038(4) 0.033(4) 0.042(4) 0.003(3) 0.012(3) -0.005(3)
C24 0.034(4) 0.038(4) 0.031(3) 0.006(3) 0.012(3) -0.002(3)
C28 0.032(4) 0.038(4) 0.040(4) 0.007(3) -0.001(3) 0.002(3)
C26 0.030(3) 0.057(4) 0.034(3) 0.006(6) 0.008(2) 0.008(6)
C27 0.044(5) 0.033(4) 0.032(3) -0.002(3) -0.004(3) -0.008(3)
C31 0.045(5) 0.031(4) 0.052(4) -0.007(3) 0.011(4) -0.001(3)
C32 0.059(6) 0.041(4) 0.048(4) -0.008(4) 0.016(4) 0.018(4)
C30 0.067(7) 0.028(4) 0.033(4) 0.003(3) 0.006(4) 0.001(4)
C20 0.023(3) 0.018(3) 0.023(3) -0.006(2) 0.001(2) -0.004(2)
C19 0.015(3) 0.018(3) 0.021(3) 0.000(2) 0.003(2) -0.001(2)
Dy1 0.01745(10) 0.01654(10) 0.01830(10) -0.00123(16) 0.00081(7) -0.00156(17)
N1 0.019(3) 0.019(2) 0.025(2) 0.002(2) 0.005(2) 0.003(2)
N2 0.018(2) 0.024(3) 0.0182(17) 0.004(2) -0.0013(16) -0.002(2)
N3 0.024(3) 0.019(2) 0.019(2) 0.002(2) 0.005(2) -0.001(2)
O1 0.024(2) 0.035(2) 0.021(2) -0.0082(18) 0.0056(18) 0.0002(19)
O2 0.019(2) 0.017(2) 0.036(2) 0.0025(18) 0.002(2) 0.0021(17)
O3 0.039(3) 0.015(2) 0.028(3) 0.0040(19) 0.009(2) -0.002(2)
Si1 0.0211(9) 0.0224(9) 0.0334(9) 0.0036(7) 0.0051(7) -0.0031(7)
Si2 0.0224(8) 0.0301(9) 0.0195(7) 0.0004(6) -0.0009(7) -0.0005(6)
Si3 0.0313(10) 0.0225(10) 0.0212(9) -0.0013(7) 0.0024(8) 0.0053(8)

loop_
_atom_type_symbol
_atom_type_description
_atom_type_scat_dispersion_real
_atom_type_scat_dispersion_imag
_atom_type_scat_source
C C 0.0033 0.0016 'International Tables Vol C Tables 4.2.6.8 and 6.1.1.4'
H H 0.0000 0.0000 'International Tables Vol C Tables 4.2.6.8 and 6.1.1.4'
Dy Dy -0.1892 4.4098 'International Tables Vol C Tables 4.2.6.8 and 6.1.1.4'
N N 0.0061 0.0033 'International Tables Vol C Tables 4.2.6.8 and 6.1.1.4'
O O 0.0106 0.0060 'International Tables Vol C Tables 4.2.6.8 and 6.1.1.4'
Si Si 0.0817 0.0704 'International Tables Vol C Tables 4.2.6.8 and 6.1.1.4'

loop_
_geom_angle_atom_site_label_1
_geom_angle_atom_site_label_2
_geom_angle_atom_site_label_3
_geom_angle
N1 C1 O1 119.7(5)
N1 C1 C19 124.8(5)
O1 C1 C19 115.5(5)
O1 C2 C3 103.4(5)
O1 C2 H2A 111.1
C3 C2 H2A 111.1
O1 C2 H2B 111.1
C3 C2 H2B 111.1
H2A C2 H2B 109.0
N1 C3 C4 111.9(5)
N1 C3 C2 103.5(5)
C4 C3 C2 114.0(5)
N1 C3 H3 109.1
C4 C3 H3 109.1
C2 C3 H3 109.1
C5 C4 C3 112.4(6)
C5 C4 C6 112.0(6)
C3 C4 C6 109.8(5)
C5 C4 H4 107.4
C3 C4 H4 107.4
C6 C4 H4 107.4
C4 C5 H5A 109.5
C4 C5 H5B 109.5
H5A C5 H5B 109.5
C4 C5 H5C 109.5
H5A C5 H5C 109.5
H5B C5 H5C 109.5
C4 C6 H6A 109.5
C4 C6 H6B 109.5
H6A C6 H6B 109.5
C4 C6 H6C 109.5
H6A C6 H6C 109.5
H6B C6 H6C 109.5
N2 C7 O2 119.3(6)
N2 C7 C19 125.5(6)
O2 C7 C19 115.2(5)
O2 C8 C9 104.8(5)
O2 C8 H8A 110.8
C9 C8 H8A 110.8
O2 C8 H8B 110.8
C9 C8 H8B 110.8
H8A C8 H8B 108.9
N2 C9 C8 102.6(5)
N2 C9 C10 111.8(5)
C8 C9 C10 113.8(5)
N2 C9 H9 109.5
C8 C9 H9 109.5
C10 C9 H9 109.5
C11 C10 C12 111.1(6)
C11 C10 C9 112.3(6)
C12 C10 C9 110.6(5)
C11 C10 H10 107.6
C12 C10 H10 107.6
C9 C10 H10 107.6
C10 C11 H11A 109.5
C10 C11 H11B 109.5
H11A C11 H11B 109.5
C10 C11 H11C 109.5
H11A C11 H11C 109.5
H11B C11 H11C 109.5
C10 C12 H12A 109.5
C10 C12 H12B 109.5
H12A C12 H12B 109.5
C10 C12 H12C 109.5
H12A C12 H12C 109.5
H12B C12 H12C 109.5
N3 C13 O3 120.3(6)
N3 C13 C19 124.7(5)
O3 C13 C19 115.0(5)
O3 C14 C15 104.3(5)
O3 C14 H14A 110.9
C15 C14 H14A 110.9
O3 C14 H14B 110.9
C15 C14 H14B 110.9
H14A C14 H14B 108.9
N3 C15 C16 110.8(5)
N3 C15 C14 102.8(5)
C16 C15 C14 115.7(6)
N3 C15 H15 109.1
C16 C15 H15 109.1
C14 C15 H15 109.1
C17 C16 C15 113.4(5)
C17 C16 C18 110.6(6)
C15 C16 C18 109.8(5)
C17 C16 H16 107.6
C15 C16 H16 107.6
C18 C16 H16 107.6
C16 C17 H17A 109.5
C16 C17 H17B 109.5
H17A C17 H17B 109.5
C16 C17 H17C 109.5
H17A C17 H17C 109.5
H17B C17 H17C 109.5
C16 C18 H18A 109.5
C16 C18 H18B 109.5
H18A C18 H18B 109.5
C16 C18 H18C 109.5
H18A C18 H18C 109.5
H18B C18 H18C 109.5
Si1 C21 Dy1 133.0(3)
Si1 C21 H21A 104.0
Dy1 C21 H21A 104.0
Si1 C21 H21B 104.0
Dy1 C21 H21B 104.0
H21A C21 H21B 105.4
Si2 C25 Dy1 129.8(3)
Si2 C25 H25A 104.8
Dy1 C25 H25A 104.8
Si2 C25 H25B 104.8
Dy1 C25 H25B 104.8
H25A C25 H25B 105.8
Si3 C29 Dy1 128.7(4)
Si3 C29 H29A 105.1
Dy1 C29 H29A 105.1
Si3 C29 H29B 105.1
Dy1 C29 H29B 105.1
H29A C29 H29B 105.9
Si1 C22 H22A 109.5
Si1 C22 H22B 109.5
H22A C22 H22B 109.5
Si1 C22 H22C 109.5
H22A C22 H22C 109.5
H22B C22 H22C 109.5
Si1 C23 H23A 109.5
Si1 C23 H23B 109.5
H23A C23 H23B 109.5
Si1 C23 H23C 109.5
H23A C23 H23C 109.5
H23B C23 H23C 109.5
Si1 C24 H24A 109.5
Si1 C24 H24B 109.5
H24A C24 H24B 109.5
Si1 C24 H24C 109.5
H24A C24 H24C 109.5
H24B C24 H24C 109.5
Si2 C28 H28A 109.5
Si2 C28 H28B 109.5
H28A C28 H28B 109.5
Si2 C28 H28C 109.5
H28A C28 H28C 109.5
H28B C28 H28C 109.5
Si2 C26 H26A 109.5
Si2 C26 H26B 109.5
H26A C26 H26B 109.5
Si2 C26 H26C 109.5
H26A C26 H26C 109.5
H26B C26 H26C 109.5
Si2 C27 H27A 109.5
Si2 C27 H27B 109.5
H27A C27 H27B 109.5
Si2 C27 H27C 109.5
H27A C27 H27C 109.5
H27B C27 H27C 109.5
Si3 C31 H31A 109.5
Si3 C31 H31B 109.5
H31A C31 H31B 109.5
Si3 C31 H31C 109.5
H31A C31 H31C 109.5
H31B C31 H31C 109.5
Si3 C32 H32A 109.5
Si3 C32 H32B 109.5
H32A C32 H32B 109.5
Si3 C32 H32C 109.5
H32A C32 H32C 109.5
H32B C32 H32C 109.5
Si3 C30 H30A 109.5
Si3 C30 H30B 109.5
H30A C30 H30B 109.5
Si3 C30 H30C 109.5
H30A C30 H30C 109.5
H30B C30 H30C 109.5
C19 C20 H20A 109.5
C19 C20 H20B 109.5
H20A C20 H20B 109.5
C19 C20 H20C 109.5
H20A C20 H20C 109.5
H20B C20 H20C 109.5
C7 C19 C1 106.9(5)
C7 C19 C13 108.4(5)
C1 C19 C13 107.0(5)
C7 C19 C20 110.4(5)
C1 C19 C20 111.6(5)
C13 C19 C20 112.3(5)
C29 Dy1 C21 106.6(2)
C29 Dy1 C25 108.0(2)
C21 Dy1 C25 107.2(2)
C29 Dy1 N2 85.8(2)
C21 Dy1 N2 90.2(2)
C25 Dy1 N2 152.9(2)
C29 Dy1 N1 152.7(2)
C21 Dy1 N1 87.8(2)
C25 Dy1 N1 88.90(19)
N2 Dy1 N1 70.70(18)
C29 Dy1 N3 89.1(2)
C21 Dy1 N3 155.39(18)
C25 Dy1 N3 85.0(2)
N2 Dy1 N3 71.74(18)
N1 Dy1 N3 70.72(16)
C1 N1 C3 106.3(5)
C1 N1 Dy1 122.5(4)
C3 N1 Dy1 129.9(4)
C7 N2 C9 106.9(5)
C7 N2 Dy1 122.2(5)
C9 N2 Dy1 128.9(4)
C13 N3 C15 106.9(5)
C13 N3 Dy1 123.0(4)
C15 N3 Dy1 127.8(4)
C1 O1 C2 105.5(5)
C7 O2 C8 105.5(5)
C13 O3 C14 104.3(5)
C21 Si1 C22 114.0(3)
C21 Si1 C23 111.9(3)
C22 Si1 C23 104.1(4)
C21 Si1 C24 112.1(3)
C22 Si1 C24 105.7(4)
C23 Si1 C24 108.5(3)
C25 Si2 C27 111.5(3)
C25 Si2 C26 111.7(3)
C27 Si2 C26 106.6(5)
C25 Si2 C28 112.3(3)
C27 Si2 C28 108.0(3)
C26 Si2 C28 106.4(4)
C29 Si3 C30 111.2(4)
C29 Si3 C31 111.1(3)
C30 Si3 C31 108.5(5)
C29 Si3 C32 114.9(4)
C30 Si3 C32 104.4(5)
C31 Si3 C32 106.4(4)

loop_
_geom_bond_atom_site_label_1
_geom_bond_atom_site_label_2
_geom_bond_distance
C1 N1 1.274(8)
C1 O1 1.325(7)
C1 C19 1.532(8)
C2 O1 1.467(8)
C2 C3 1.541(9)
C2 H2A 0.9900
C2 H2B 0.9900
C3 N1 1.479(8)
C3 C4 1.529(8)
C3 H3 1.0000
C4 C5 1.497(10)
C4 C6 1.535(9)
C4 H4 1.0000
C5 H5A 0.9800
C5 H5B 0.9800
C5 H5C 0.9800
C6 H6A 0.9800
C6 H6B 0.9800
C6 H6C 0.9800
C7 N2 1.271(9)
C7 O2 1.325(8)
C7 C19 1.527(8)
C8 O2 1.448(10)
C8 C9 1.535(10)
C8 H8A 0.9900
C8 H8B 0.9900
C9 N2 1.481(9)
C9 C10 1.539(9)
C9 H9 1.0000
C10 C11 1.509(10)
C10 C12 1.510(9)
C10 H10 1.0000
C11 H11A 0.9800
C11 H11B 0.9800
C11 H11C 0.9800
C12 H12A 0.9800
C12 H12B 0.9800
C12 H12C 0.9800
C13 N3 1.252(8)
C13 O3 1.332(8)
C13 C19 1.533(8)
C14 O3 1.477(8)
C14 C15 1.528(10)
C14 H14A 0.9900
C14 H14B 0.9900
C15 N3 1.492(8)
C15 C16 1.524(10)
C15 H15 1.0000
C16 C17 1.504(10)
C16 C18 1.533(8)
C16 H16 1.0000
C17 H17A 0.9800
C17 H17B 0.9800
C17 H17C 0.9800
C18 H18A 0.9800
C18 H18B 0.9800
C18 H18C 0.9800
C21 Si1 1.841(7)
C21 Dy1 2.432(6)
C21 H21A 0.9900
C21 H21B 0.9900
C25 Si2 1.826(6)
C25 Dy1 2.432(6)
C25 H25A 0.9900
C25 H25B 0.9900
C29 Si3 1.839(7)
C29 Dy1 2.423(6)
C29 H29A 0.9900
C29 H29B 0.9900
C22 Si1 1.876(7)
C22 H22A 0.9800
C22 H22B 0.9800
C22 H22C 0.9800
C23 Si1 1.880(8)
C23 H23A 0.9800
C23 H23B 0.9800
C23 H23C 0.9800
C24 Si1 1.894(7)
C24 H24A 0.9800
C24 H24B 0.9800
C24 H24C 0.9800
C28 Si2 1.889(7)
C28 H28A 0.9800
C28 H28B 0.9800
C28 H28C 0.9800
C26 Si2 1.886(7)
C26 H26A 0.9800
C26 H26B 0.9800
C26 H26C 0.9800
C27 Si2 1.878(7)
C27 H27A 0.9800
C27 H27B 0.9800
C27 H27C 0.9800
C31 Si3 1.875(8)
C31 H31A 0.9800
C31 H31B 0.9800
C31 H31C 0.9800
C32 Si3 1.893(8)
C32 H32A 0.9800
C32 H32B 0.9800
C32 H32C 0.9800
C30 Si3 1.868(9)
C30 H30A 0.9800
C30 H30B 0.9800
C30 H30C 0.9800
C20 C19 1.537(8)
C20 H20A 0.9800
C20 H20B 0.9800
C20 H20C 0.9800
Dy1 N2 2.580(4)
Dy1 N1 2.600(5)
Dy1 N3 2.600(5)

loop_
_geom_torsion_atom_site_label_1
_geom_torsion_atom_site_label_2
_geom_torsion_atom_site_label_3
_geom_torsion_atom_site_label_4
_geom_torsion
O1 C2 C3 N1 -12.3(6)
O1 C2 C3 C4 109.5(6)
N1 C3 C4 C5 58.7(7)
C2 C3 C4 C5 -58.3(8)
N1 C3 C4 C6 -175.9(5)
C2 C3 C4 C6 67.1(7)
O2 C8 C9 N2 -9.0(6)
O2 C8 C9 C10 112.0(6)
N2 C9 C10 C11 58.5(8)
C8 C9 C10 C11 -57.3(8)
N2 C9 C10 C12 -176.9(5)
C8 C9 C10 C12 67.4(7)
O3 C14 C15 N3 -11.5(7)
O3 C14 C15 C16 109.5(7)
N3 C15 C16 C17 59.5(7)
C14 C15 C16 C17 -56.9(7)
N3 C15 C16 C18 -176.2(5)
C14 C15 C16 C18 67.4(7)
N2 C7 C19 C1 -46.6(8)
O2 C7 C19 C1 131.9(5)
N2 C7 C19 C13 68.4(8)
O2 C7 C19 C13 -113.0(6)
N2 C7 C19 C20 -168.2(6)
O2 C7 C19 C20 10.4(7)
N1 C1 C19 C7 67.9(7)
O1 C1 C19 C7 -112.4(5)
N1 C1 C19 C13 -48.1(7)
O1 C1 C19 C13 131.6(5)
N1 C1 C19 C20 -171.3(5)
O1 C1 C19 C20 8.4(7)
N3 C13 C19 C7 -45.5(8)
O3 C13 C19 C7 134.6(6)
N3 C13 C19 C1 69.5(7)
O3 C13 C19 C1 -110.4(6)
N3 C13 C19 C20 -167.8(6)
O3 C13 C19 C20 12.3(8)
Si3 C29 Dy1 C21 -12.9(5)
Si3 C29 Dy1 C25 102.0(4)
Si3 C29 Dy1 N2 -101.9(4)
Si3 C29 Dy1 N1 -132.2(4)
Si3 C29 Dy1 N3 -173.6(4)
Si1 C21 Dy1 C29 112.4(5)
Si1 C21 Dy1 C25 -3.1(5)
Si1 C21 Dy1 N2 -161.9(5)
Si1 C21 Dy1 N1 -91.3(4)
Si1 C21 Dy1 N3 -120.1(5)
Si2 C25 Dy1 C29 -22.3(5)
Si2 C25 Dy1 C21 92.2(5)
Si2 C25 Dy1 N2 -140.1(3)
Si2 C25 Dy1 N1 179.6(5)
Si2 C25 Dy1 N3 -109.7(5)
O1 C1 N1 C3 -3.6(7)
C19 C1 N1 C3 176.1(5)
O1 C1 N1 Dy1 164.0(4)
C19 C1 N1 Dy1 -16.3(7)
C4 C3 N1 C1 -113.3(6)
C2 C3 N1 C1 9.9(6)
C4 C3 N1 Dy1 80.3(6)
C2 C3 N1 Dy1 -156.5(4)
C29 Dy1 N1 C1 1.7(7)
C21 Dy1 N1 C1 -121.6(5)
C25 Dy1 N1 C1 131.2(5)
N2 Dy1 N1 C1 -30.6(4)
N3 Dy1 N1 C1 46.2(4)
C29 Dy1 N1 C3 166.1(5)
C21 Dy1 N1 C3 42.9(5)
C25 Dy1 N1 C3 -64.3(5)
N2 Dy1 N1 C3 133.9(5)
N3 Dy1 N1 C3 -149.4(5)
O2 C7 N2 C9 -2.1(7)
C19 C7 N2 C9 176.4(6)
O2 C7 N2 Dy1 163.1(4)
C19 C7 N2 Dy1 -18.4(8)
C8 C9 N2 C7 6.9(6)
C10 C9 N2 C7 -115.5(6)
C8 C9 N2 Dy1 -156.9(4)
C10 C9 N2 Dy1 80.7(6)
C29 Dy1 N2 C7 -117.9(5)
C21 Dy1 N2 C7 135.5(5)
C25 Dy1 N2 C7 4.6(7)
N1 Dy1 N2 C7 47.8(5)
N3 Dy1 N2 C7 -27.5(5)
C29 Dy1 N2 C9 43.7(5)
C21 Dy1 N2 C9 -62.9(5)
C25 Dy1 N2 C9 166.2(5)
N1 Dy1 N2 C9 -150.5(5)
N3 Dy1 N2 C9 134.1(5)
O3 C13 N3 C15 -1.5(8)
C19 C13 N3 C15 178.6(6)
O3 C13 N3 Dy1 162.4(5)
C19 C13 N3 Dy1 -17.5(8)
C16 C15 N3 C13 -115.9(6)
C14 C15 N3 C13 8.3(7)
C16 C15 N3 Dy1 81.2(6)
C14 C15 N3 Dy1 -154.6(5)
C29 Dy1 N3 C13 131.7(5)
C21 Dy1 N3 C13 1.1(8)
C25 Dy1 N3 C13 -120.1(5)
N2 Dy1 N3 C13 45.8(5)
N1 Dy1 N3 C13 -29.6(5)
C29 Dy1 N3 C15 -68.0(5)
C21 Dy1 N3 C15 161.5(6)
C25 Dy1 N3 C15 40.2(5)
N2 Dy1 N3 C15 -153.9(5)
N1 Dy1 N3 C15 130.8(5)
N1 C1 O1 C2 -4.9(7)
C19 C1 O1 C2 175.4(5)
C3 C2 O1 C1 10.5(6)
N2 C7 O2 C8 -4.2(8)
C19 C7 O2 C8 177.2(5)
C9 C8 O2 C7 8.1(7)
N3 C13 O3 C14 -6.4(9)
C19 C13 O3 C14 173.5(6)
C15 C14 O3 C13 10.8(8)
Dy1 C21 Si1 C22 32.1(6)
Dy1 C21 Si1 C23 -85.7(5)
Dy1 C21 Si1 C24 152.1(4)
Dy1 C25 Si2 C27 -72.1(5)
Dy1 C25 Si2 C26 47.0(7)
Dy1 C25 Si2 C28 166.6(4)
Dy1 C29 Si3 C30 68.1(6)
Dy1 C29 Si3 C31 -52.9(5)
Dy1 C29 Si3 C32 -173.6(4)
